data_7059567
loop_
_publ_author_name
'Ay, Burak'
'\,Sahin, Onur'
'Sayg\?ide\(ger Demir, Burcu'
'Saygideger, Yasemin'
'L\'opez-de-Luzuriaga, Jos\'e M.'
'Mahmoudi, Ghodrat'
'Safin, Damir A.'

_publ_section_title
;
 Antitumor effects of novel nickel--hydrazone complexes in lung cancer
 cells
;
_journal_issue 21
_journal_name_full 'New Journal of Chemistry'
_journal_page_first 9064
_journal_page_last 9072
_journal_paper_doi 10.1039/D0NJ00921K
_journal_volume 44
_journal_year 2020
_chemical_formula_moiety 'C29 H24 N8 Ni O S2, 0.5(H2 O) '
_chemical_formula_sum 'C29 H25 N8 Ni O1.5 S2'
_chemical_formula_weight 632.40
_space_group_crystal_system monoclinic
_space_group_IT_number 14
_space_group_name_Hall '-P 2yn'
_space_group_name_H-M_alt 'P 1 21/n 1'
_atom_sites_solution_hydrogens mixed
_audit_creation_method SHELXL-2013
_audit_update_record
;
2019-09-19 deposited with the CCDC.	2020-05-04 downloaded from the CCDC.
;
_cell_angle_alpha 90
_cell_angle_beta 101.273(3)
_cell_angle_gamma 90
_cell_formula_units_Z 8
_cell_length_a 20.8653(16)
_cell_length_b 13.1792(8)
_cell_length_c 22.2353(17)
_cell_measurement_reflns_used 9935
_cell_measurement_temperature 296
_cell_measurement_theta_max 25.91
_cell_measurement_theta_min 2.90
_cell_volume 5996.5(7)
_computing_cell_refinement 'SAINT(Bruker, 2013)'
_computing_data_collection 'APEX2 (Bruker, 2013)'
_computing_data_reduction 'Bruker SAINT'
_computing_molecular_graphics 'Mercury (Macrae, 2008)'
_computing_publication_material 'WinGX (Farrugia, 2012)'
_computing_structure_refinement 'SHELXL-2013 (Sheldrick, 2015)'
_computing_structure_solution 'SHELXS-2013 (Sheldrick, 2008)'
_diffrn_ambient_temperature 296
_diffrn_measured_fraction_theta_full 0.972
_diffrn_measured_fraction_theta_max 0.998
_diffrn_measurement_device_type 'Bruker APEX-II CCD'
_diffrn_measurement_method '\f and \w scans'
_diffrn_radiation_type MoK\a
_diffrn_radiation_wavelength 0.71073
_diffrn_reflns_av_R_equivalents 0.1049
_diffrn_reflns_av_unetI/netI 0.0531
_diffrn_reflns_Laue_measured_fraction_full 0.972
_diffrn_reflns_Laue_measured_fraction_max 0.998
_diffrn_reflns_limit_h_max 24
_diffrn_reflns_limit_h_min -24
_diffrn_reflns_limit_k_max 15
_diffrn_reflns_limit_k_min -15
_diffrn_reflns_limit_l_max 26
_diffrn_reflns_limit_l_min -26
_diffrn_reflns_number 109440
_diffrn_reflns_point_group_measured_fraction_full 0.972
_diffrn_reflns_point_group_measured_fraction_max 0.998
_diffrn_reflns_theta_full 25.242
_diffrn_reflns_theta_max 24.999
_diffrn_reflns_theta_min 2.896
_diffrn_standards_number 0
_exptl_absorpt_coefficient_mu 0.826
_exptl_absorpt_correction_T_max 0.7454
_exptl_absorpt_correction_T_min 0.5903
_exptl_absorpt_correction_type multi-scan
_exptl_absorpt_process_details Bruker
_exptl_crystal_colour bronze
_exptl_crystal_density_diffrn 1.401
_exptl_crystal_description block
_exptl_crystal_F_000 2616
_exptl_crystal_size_max 0.11
_exptl_crystal_size_mid 0.06
_exptl_crystal_size_min 0.05
_refine_diff_density_max 1.098
_refine_diff_density_min -0.833
_refine_diff_density_rms 0.093
_refine_ls_extinction_method none
_refine_ls_goodness_of_fit_ref 1.239
_refine_ls_hydrogen_treatment mixed
_refine_ls_matrix_type full
_refine_ls_number_parameters 768
_refine_ls_number_reflns 10547
_refine_ls_number_restraints 7
_refine_ls_restrained_S_all 1.239
_refine_ls_R_factor_all 0.1426
_refine_ls_R_factor_gt 0.1035
_refine_ls_shift/su_max 0.000
_refine_ls_shift/su_mean 0.000
_refine_ls_structure_factor_coef Fsqd
_refine_ls_weighting_details 'w=1/[\s^2^(Fo^2^)+44.9028P] where P=(Fo^2^+2Fc^2^)/3'
_refine_ls_weighting_scheme calc
_refine_ls_wR_factor_gt 0.1691
_refine_ls_wR_factor_ref 0.1938
_reflns_Friedel_coverage 0.000
_reflns_number_gt 7632
_reflns_number_total 10547
_reflns_threshold_expression 'I > 2\s(I)'
_cod_data_source_file d0nj00921k1.cif
_cod_data_source_block shelx_CCDC1
_cod_depositor_comments
;
 Adding full bibliography for 7059566--7059567.cif.

2024-10-30
Z value and formula fixed to values more according to usual
chemical conventions.                 miguel
;
_cod_original_formula_sum 'C58 H50 N16 Ni2 O3 S4'
_cod_original_formula_weight 1264.80
_cod_original_formula_moiety '2(C29 H24 N8 Ni O S2), H2 O '
_cod_original_formula_units_Z 4
_cod_original_sg_symbol_H-M 'P 21/n'
_cod_database_code 7059567
_shelx_space_group_comment
;
The symmetry employed for this shelxl refinement is uniquely defined
by the following loop, which should always be used as a source of
symmetry information in preference to the above space-group names.
They are only intended as comments.
;
_shelxl_version_number 2013-4

loop_
_space_group_symop_operation_xyz
'x, y, z'
'-x+1/2, y+1/2, -z+1/2'
'-x, -y, -z'
'x-1/2, -y-1/2, z-1/2'

loop_
_atom_site_label
_atom_site_type_symbol
_atom_site_fract_x
_atom_site_fract_y
_atom_site_fract_z
_atom_site_U_iso_or_equiv
_atom_site_adp_type
_atom_site_occupancy
_atom_site_site_symmetry_order
_atom_site_calc_flag
_atom_site_refinement_flags_posn
_atom_site_refinement_flags_adp
_atom_site_refinement_flags_occupancy
_atom_site_disorder_assembly
_atom_site_disorder_group
C1 C 0.3920(4) 0.1870(8) 0.3114(4) 0.057(2) Uani 1 1 d . . . . .
H1 H 0.3567 0.2313 0.3065 0.068 Uiso 1 1 calc R U . . .
C2 C 0.3794(5) 0.0838(8) 0.3065(4) 0.064(3) Uani 1 1 d . . . . .
H2 H 0.3368 0.0594 0.2973 0.077 Uiso 1 1 calc R U . . .
C3 C 0.4313(5) 0.0193(7) 0.3157(4) 0.061(3) Uani 1 1 d . . . . .
H3 H 0.4246 -0.0505 0.3142 0.073 Uiso 1 1 calc R U . . .
C4 C 0.4942(4) 0.0580(6) 0.3272(4) 0.051(2) Uani 1 1 d . . . . .
H4 H 0.5301 0.0147 0.3335 0.061 Uiso 1 1 calc R U . . .
C5 C 0.5025(4) 0.1613(5) 0.3291(3) 0.0322(16) Uani 1 1 d . . . . .
C6 C 0.5675(3) 0.2086(5) 0.3379(3) 0.0288(16) Uani 1 1 d . . . . .
C7 C 0.6366(3) 0.4566(5) 0.3368(3) 0.0266(15) Uani 1 1 d . . . . .
C8 C 0.6139(3) 0.4859(5) 0.2690(3) 0.0284(15) Uani 1 1 d . . . . .
C9 C 0.6490(3) 0.4653(5) 0.2192(3) 0.0289(16) Uani 1 1 d . . . . .
C10 C 0.7116(4) 0.4236(6) 0.2305(4) 0.0416(19) Uani 1 1 d . . . . .
H10 H 0.7324 0.4092 0.2705 0.050 Uiso 1 1 calc R U . . .
C11 C 0.7427(4) 0.4034(7) 0.1823(5) 0.057(2) Uani 1 1 d . . . . .
H11 H 0.7842 0.3745 0.1902 0.069 Uiso 1 1 calc R U . . .
C12 C 0.7135(5) 0.4252(7) 0.1232(4) 0.060(3) Uani 1 1 d . . . . .
H12 H 0.7350 0.4119 0.0912 0.072 Uiso 1 1 calc R U . . .
C13 C 0.6518(5) 0.4671(7) 0.1116(4) 0.057(2) Uani 1 1 d . . . . .
H13 H 0.6321 0.4831 0.0716 0.069 Uiso 1 1 calc R U . . .
C14 C 0.6190(4) 0.4856(6) 0.1584(4) 0.0433(19) Uani 1 1 d . . . . .
H14 H 0.5768 0.5115 0.1497 0.052 Uiso 1 1 calc R U . . .
C15 C 0.5830(3) 0.5142(5) 0.3642(3) 0.0284(15) Uani 1 1 d . . . . .
H15 H 0.5979 0.5837 0.3748 0.034 Uiso 1 1 calc R U . . .
C16 C 0.5653(3) 0.4644(5) 0.4196(3) 0.0307(16) Uani 1 1 d . . . . .
C17 C 0.6020(4) 0.4776(7) 0.4772(4) 0.047(2) Uani 1 1 d . . . . .
H17 H 0.6381 0.5205 0.4835 0.057 Uiso 1 1 calc R U . . .
C18 C 0.5849(5) 0.4268(8) 0.5256(4) 0.063(3) Uani 1 1 d . . . . .
H18 H 0.6095 0.4350 0.5649 0.075 Uiso 1 1 calc R U . . .
C19 C 0.5317(5) 0.3640(7) 0.5158(4) 0.059(3) Uani 1 1 d . . . . .
H19 H 0.5200 0.3279 0.5479 0.071 Uiso 1 1 calc R U . . .
C20 C 0.4958(4) 0.3557(6) 0.4567(3) 0.043(2) Uani 1 1 d . . . . .
H20 H 0.4587 0.3151 0.4498 0.051 Uiso 1 1 calc R U . . .
C21 C 0.7033(3) 0.4936(5) 0.3694(3) 0.0336(17) Uani 1 1 d . . . . .
C22 C 0.7206(4) 0.5942(6) 0.3613(4) 0.049(2) Uani 1 1 d . . . . .
H22 H 0.6938 0.6343 0.3323 0.058 Uiso 1 1 calc R U . . .
C23 C 0.7769(5) 0.6348(7) 0.3957(5) 0.065(3) Uani 1 1 d . . . . .
H23 H 0.7876 0.7022 0.3905 0.078 Uiso 1 1 calc R U . . .
C24 C 0.8172(5) 0.5748(9) 0.4379(5) 0.076(3) Uani 1 1 d . . . . .
H24 H 0.8548 0.6020 0.4620 0.091 Uiso 1 1 calc R U . . .
C25 C 0.8018(5) 0.4767(9) 0.4440(5) 0.071(3) Uani 1 1 d . . . . .
H25 H 0.8301 0.4359 0.4712 0.086 Uiso 1 1 calc R U . . .
C26 C 0.7446(4) 0.4348(7) 0.4106(4) 0.051(2) Uani 1 1 d . . . . .
H26 H 0.7345 0.3671 0.4162 0.061 Uiso 1 1 calc R U . . .
C27 C 0.6383(6) 0.1210(11) 0.4164(6) 0.111(5) Uani 1 1 d . . . . .
H27A H 0.6456 0.1804 0.4418 0.167 Uiso 1 1 calc R U . . .
H27B H 0.6773 0.0808 0.4225 0.167 Uiso 1 1 calc R U . . .
H27C H 0.6033 0.0820 0.4271 0.167 Uiso 1 1 calc R U . . .
C28 C 0.4385(4) 0.3869(5) 0.1717(4) 0.0380(18) Uani 1 1 d . . . . .
C29 C 0.3381(4) 0.4636(6) 0.3278(4) 0.044(2) Uani 1 1 d . . . . .
C30 C 0.6122(4) 1.0134(8) 0.1970(4) 0.057(2) Uani 1 1 d . . . . .
H30 H 0.6473 0.9686 0.2022 0.068 Uiso 1 1 calc R U . . .
C31 C 0.6256(4) 1.1151(9) 0.2027(4) 0.064(3) Uani 1 1 d . . . . .
H31 H 0.6685 1.1383 0.2116 0.077 Uiso 1 1 calc R U . . .
C32 C 0.5744(5) 1.1814(8) 0.1951(4) 0.059(3) Uani 1 1 d . . . . .
H32 H 0.5821 1.2509 0.1986 0.071 Uiso 1 1 calc R U . . .
C33 C 0.5105(4) 1.1446(6) 0.1819(4) 0.047(2) Uani 1 1 d . . . . .
H33 H 0.4749 1.1886 0.1759 0.057 Uiso 1 1 calc R U . . .
C34 C 0.5016(3) 1.0412(5) 0.1779(3) 0.0301(16) Uani 1 1 d . . . . .
C35 C 0.4365(4) 0.9945(5) 0.1676(3) 0.0326(17) Uani 1 1 d . . . . .
C36 C 0.3637(5) 1.0969(12) 0.1043(6) 0.120(6) Uani 1 1 d . . . . .
H36A H 0.3840 1.1624 0.1048 0.180 Uiso 1 1 calc R U . . .
H36B H 0.3170 1.1048 0.0955 0.180 Uiso 1 1 calc R U . . .
H36C H 0.3767 1.0555 0.0733 0.180 Uiso 1 1 calc R U . . .
C37 C 0.3660(3) 0.7471(5) 0.1590(3) 0.0255(15) Uani 1 1 d . . . . .
C38 C 0.3015(3) 0.7092(5) 0.1221(3) 0.0323(16) Uani 1 1 d . . . . .
C39 C 0.2678(4) 0.7635(7) 0.0736(4) 0.057(3) Uani 1 1 d . . . . .
H39 H 0.2821 0.8280 0.0655 0.068 Uiso 1 1 calc R U . . .
C40 C 0.2124(5) 0.7236(8) 0.0363(5) 0.082(4) Uani 1 1 d . . . . .
H40 H 0.1894 0.7619 0.0040 0.098 Uiso 1 1 calc R U . . .
C41 C 0.1915(5) 0.6289(8) 0.0468(5) 0.072(3) Uani 1 1 d . . . . .
H41 H 0.1554 0.6011 0.0208 0.087 Uiso 1 1 calc R U . . .
C42 C 0.2239(4) 0.5744(7) 0.0958(4) 0.060(3) Uani 1 1 d . . . . .
H42 H 0.2087 0.5106 0.1041 0.072 Uiso 1 1 calc R U . . .
C43 C 0.2789(4) 0.6139(6) 0.1329(4) 0.0425(19) Uani 1 1 d . . . . .
H43 H 0.3011 0.5758 0.1656 0.051 Uiso 1 1 calc R U . . .
C44 C 0.3828(3) 0.7211(5) 0.2276(3) 0.0242(14) Uani 1 1 d . . . . .
C45 C 0.3429(3) 0.7483(5) 0.2734(3) 0.0308(16) Uani 1 1 d . . . . .
C46 C 0.2792(4) 0.7804(6) 0.2573(4) 0.043(2) Uani 1 1 d . . . . .
H46 H 0.2596 0.7840 0.2161 0.051 Uiso 1 1 calc R U . . .
C47 C 0.2436(4) 0.8077(7) 0.3015(4) 0.060(3) Uani 1 1 d . . . . .
H47 H 0.2004 0.8288 0.2897 0.072 Uiso 1 1 calc R U . . .
C48 C 0.2720(4) 0.8036(7) 0.3621(4) 0.052(2) Uani 1 1 d . . . . .
H48 H 0.2478 0.8199 0.3917 0.062 Uiso 1 1 calc R U . . .
C49 C 0.3357(4) 0.7757(7) 0.3790(4) 0.053(2) Uani 1 1 d . . . . .
H49 H 0.3555 0.7754 0.4203 0.064 Uiso 1 1 calc R U . . .
C50 C 0.3714(4) 0.7478(6) 0.3352(4) 0.045(2) Uani 1 1 d . . . . .
H50 H 0.4148 0.7284 0.3474 0.054 Uiso 1 1 calc R U . . .
C51 C 0.4219(3) 0.6851(5) 0.1380(3) 0.0315(16) Uani 1 1 d . . . . .
H51 H 0.4068 0.6153 0.1293 0.038 Uiso 1 1 calc R U . . .
C52 C 0.4481(3) 0.7242(5) 0.0842(3) 0.0319(16) Uani 1 1 d . . . . .
C53 C 0.4228(4) 0.6923(7) 0.0252(4) 0.049(2) Uani 1 1 d . . . . .
H53 H 0.3881 0.6469 0.0177 0.059 Uiso 1 1 calc R U . . .
C54 C 0.4498(5) 0.7286(8) -0.0221(4) 0.065(3) Uani 1 1 d . . . . .
H54 H 0.4337 0.7076 -0.0621 0.079 Uiso 1 1 calc R U . . .
C55 C 0.5007(5) 0.7959(9) -0.0101(4) 0.070(3) Uani 1 1 d . . . . .
H55 H 0.5190 0.8222 -0.0417 0.084 Uiso 1 1 calc R U . . .
C56 C 0.5243(4) 0.8240(7) 0.0504(4) 0.057(2) Uani 1 1 d . . . . .
H56 H 0.5593 0.8687 0.0590 0.069 Uiso 1 1 calc R U . . .
C57 C 0.5592(4) 0.8183(6) 0.3333(4) 0.0407(19) Uani 1 1 d . . . . .
C58 C 0.6656(4) 0.7384(5) 0.1823(4) 0.0374(18) Uani 1 1 d . . . . .
N1 N 0.4519(3) 0.2262(5) 0.3226(3) 0.0361(15) Uani 1 1 d . . . . .
N2 N 0.5711(2) 0.3042(4) 0.3289(2) 0.0244(12) Uani 1 1 d . . . . .
N4 N 0.5552(3) 0.5207(4) 0.2577(3) 0.0318(14) Uani 1 1 d . . . . .
N6 N 0.5124(3) 0.4034(4) 0.4095(2) 0.0307(14) Uani 1 1 d . . . . .
N7 N 0.4525(3) 0.3692(5) 0.2232(3) 0.0450(17) Uani 1 1 d . . . . .
N8 N 0.3880(3) 0.4353(5) 0.3223(3) 0.0470(18) Uani 1 1 d . . . . .
N9 N 0.5517(3) 0.9745(5) 0.1843(3) 0.0354(14) Uani 1 1 d . . . . .
N10 N 0.4323(2) 0.8976(4) 0.1708(2) 0.0233(12) Uani 1 1 d . . . . .
N12 N 0.4982(3) 0.7888(5) 0.0966(3) 0.0342(14) Uani 1 1 d . . . . .
N14 N 0.4410(3) 0.6856(4) 0.2451(2) 0.0314(14) Uani 1 1 d . . . . .
N15 N 0.5453(3) 0.8335(5) 0.2821(3) 0.0440(17) Uani 1 1 d . . . . .
N16 N 0.6156(3) 0.7663(6) 0.1888(3) 0.0509(19) Uani 1 1 d . . . . .
Ni1 Ni 0.47616(4) 0.37870(7) 0.31588(4) 0.0303(2) Uani 1 1 d . . . . .
Ni2 Ni 0.52619(4) 0.82281(7) 0.18967(4) 0.0325(2) Uani 1 1 d . . . . .
S1 S 0.42201(18) 0.4071(2) 0.09797(11) 0.0895(10) Uani 1 1 d . . . . .
S2 S 0.26630(11) 0.5079(2) 0.33297(18) 0.0863(11) Uani 1 1 d . . . . .
S3 S 0.57967(18) 0.7958(2) 0.40602(12) 0.0896(10) Uani 1 1 d . . . . .
S4 S 0.73712(10) 0.69539(16) 0.17385(13) 0.0578(7) Uani 1 1 d . . . . .
O1 O 0.6212(2) 0.1507(4) 0.3537(3) 0.0481(15) Uani 1 1 d . . . . .
O2 O 0.3820(3) 1.0532(4) 0.1584(3) 0.0584(17) Uani 1 1 d . . . . .
O3 O 0.8111(11) 0.2182(17) 0.4879(9) 0.306(11) Uani 1 1 d D . . . .
H3B H 0.84(4) 0.17(4) 0.51(3) 2.000 Uiso 1 1 d D U . . .
H3C H 0.80(5) 0.19(5) 0.45(2) 2.000 Uiso 1 1 d D U . . .
N11 N 0.3715(3) 0.8546(4) 0.1493(3) 0.0266(13) Uani 1 1 d D . . . .
H1A H 0.343(2) 0.892(4) 0.157(3) 0.032 Uiso 1 1 d D U . . .
N3 N 0.6323(3) 0.3471(4) 0.3454(3) 0.0290(13) Uani 1 1 d D . . . .
H3A H 0.664(2) 0.312(5) 0.341(3) 0.035 Uiso 1 1 d D U . . .
N5 N 0.5279(3) 0.5172(4) 0.3119(3) 0.0311(14) Uani 1 1 d D . . . .
H5 H 0.503(3) 0.565(4) 0.310(3) 0.037 Uiso 1 1 d D U . . .
N13 N 0.4734(3) 0.6849(5) 0.1938(3) 0.0327(14) Uani 1 1 d D . . . .
H13A H 0.497(3) 0.636(4) 0.201(3) 0.039 Uiso 1 1 d D U . . .

loop_
_atom_site_aniso_label
_atom_site_aniso_U_11
_atom_site_aniso_U_22
_atom_site_aniso_U_33
_atom_site_aniso_U_23
_atom_site_aniso_U_13
_atom_site_aniso_U_12
C1 0.028(4) 0.082(7) 0.060(6) -0.004(5) 0.006(4) 0.000(5)
C2 0.053(6) 0.067(7) 0.073(7) -0.009(5) 0.015(5) -0.030(5)
C3 0.075(7) 0.047(6) 0.067(6) -0.009(5) 0.031(5) -0.037(5)
C4 0.049(5) 0.043(5) 0.065(6) 0.009(4) 0.024(4) 0.000(4)
C5 0.038(4) 0.034(4) 0.027(4) -0.001(3) 0.013(3) 0.001(3)
C6 0.026(4) 0.025(4) 0.038(4) 0.000(3) 0.014(3) 0.005(3)
C7 0.028(4) 0.018(3) 0.035(4) 0.000(3) 0.009(3) 0.001(3)
C8 0.024(4) 0.020(3) 0.041(4) 0.005(3) 0.004(3) 0.003(3)
C9 0.037(4) 0.017(3) 0.036(4) -0.002(3) 0.015(3) -0.006(3)
C10 0.035(4) 0.036(4) 0.055(5) -0.005(4) 0.011(4) 0.002(3)
C11 0.052(6) 0.053(6) 0.078(7) -0.010(5) 0.037(5) 0.001(4)
C12 0.080(7) 0.051(6) 0.063(6) -0.025(5) 0.046(6) -0.019(5)
C13 0.076(7) 0.056(6) 0.040(5) -0.016(4) 0.014(5) -0.015(5)
C14 0.045(5) 0.036(4) 0.051(5) -0.007(4) 0.015(4) -0.006(4)
C15 0.030(4) 0.023(4) 0.031(4) -0.006(3) 0.006(3) 0.006(3)
C16 0.022(4) 0.035(4) 0.034(4) -0.008(3) 0.003(3) 0.013(3)
C17 0.048(5) 0.052(5) 0.039(5) -0.014(4) 0.002(4) 0.014(4)
C18 0.080(7) 0.073(7) 0.029(5) -0.006(5) -0.004(5) 0.028(6)
C19 0.083(7) 0.063(6) 0.037(5) 0.011(4) 0.024(5) 0.029(6)
C20 0.039(4) 0.057(5) 0.037(4) 0.012(4) 0.022(4) 0.013(4)
C21 0.029(4) 0.031(4) 0.042(4) -0.007(3) 0.008(3) 0.003(3)
C22 0.046(5) 0.038(5) 0.064(6) -0.007(4) 0.016(4) -0.009(4)
C23 0.057(6) 0.048(6) 0.094(8) -0.018(5) 0.021(6) -0.023(5)
C24 0.043(6) 0.094(9) 0.087(8) -0.039(7) 0.006(5) -0.028(6)
C25 0.050(6) 0.095(9) 0.061(6) -0.010(6) -0.009(5) -0.001(6)
C26 0.041(5) 0.051(5) 0.055(5) -0.007(4) -0.002(4) -0.002(4)
C27 0.069(8) 0.144(12) 0.114(10) 0.076(10) 0.003(7) 0.040(8)
C28 0.036(4) 0.025(4) 0.054(5) -0.002(4) 0.011(4) 0.009(3)
C29 0.033(5) 0.034(4) 0.063(5) -0.010(4) 0.009(4) 0.000(4)
C30 0.029(5) 0.081(7) 0.058(6) -0.017(5) 0.005(4) -0.011(5)
C31 0.040(5) 0.092(8) 0.064(6) -0.029(6) 0.018(5) -0.036(6)
C32 0.074(7) 0.058(6) 0.047(5) -0.019(5) 0.017(5) -0.034(5)
C33 0.052(5) 0.042(5) 0.047(5) -0.005(4) 0.006(4) -0.015(4)
C34 0.030(4) 0.036(4) 0.027(4) -0.007(3) 0.010(3) -0.008(3)
C35 0.037(4) 0.027(4) 0.034(4) 0.003(3) 0.008(3) 0.007(3)
C36 0.063(7) 0.185(15) 0.111(10) 0.088(11) 0.015(7) -0.008(9)
C37 0.022(3) 0.023(4) 0.031(4) 0.005(3) 0.003(3) 0.007(3)
C38 0.030(4) 0.032(4) 0.034(4) 0.000(3) 0.004(3) 0.001(3)
C39 0.045(5) 0.054(6) 0.058(6) 0.013(5) -0.024(4) -0.017(4)
C40 0.077(7) 0.070(7) 0.075(7) 0.027(6) -0.043(6) -0.013(6)
C41 0.058(6) 0.079(8) 0.067(7) 0.000(6) -0.020(5) -0.026(6)
C42 0.059(6) 0.045(5) 0.075(7) -0.001(5) 0.007(5) -0.026(5)
C43 0.045(5) 0.035(4) 0.044(5) 0.006(4) 0.001(4) -0.003(4)
C44 0.021(3) 0.020(3) 0.028(4) 0.002(3) -0.002(3) 0.003(3)
C45 0.032(4) 0.022(4) 0.038(4) 0.005(3) 0.005(3) 0.001(3)
C46 0.031(4) 0.057(5) 0.037(4) -0.009(4) 0.000(3) 0.009(4)
C47 0.038(5) 0.075(7) 0.071(6) -0.014(5) 0.017(5) 0.013(5)
C48 0.054(6) 0.051(5) 0.057(6) -0.010(4) 0.026(5) -0.001(4)
C49 0.068(6) 0.061(6) 0.029(4) -0.009(4) 0.008(4) 0.013(5)
C50 0.045(5) 0.045(5) 0.042(5) 0.001(4) 0.003(4) 0.014(4)
C51 0.039(4) 0.023(4) 0.032(4) 0.002(3) 0.005(3) 0.008(3)
C52 0.029(4) 0.035(4) 0.031(4) -0.003(3) 0.004(3) 0.011(3)
C53 0.055(5) 0.049(5) 0.044(5) -0.012(4) 0.011(4) -0.005(4)
C54 0.079(7) 0.085(8) 0.034(5) -0.015(5) 0.018(5) -0.004(6)
C55 0.080(7) 0.103(9) 0.037(5) -0.004(5) 0.035(5) -0.009(7)
C56 0.050(5) 0.073(7) 0.054(6) -0.002(5) 0.022(4) -0.011(5)
C57 0.039(5) 0.037(5) 0.041(5) -0.012(4) -0.003(4) 0.000(4)
C58 0.034(4) 0.026(4) 0.049(5) 0.000(3) 0.001(4) -0.004(3)
N1 0.027(3) 0.047(4) 0.034(3) -0.001(3) 0.006(3) -0.005(3)
N2 0.023(3) 0.024(3) 0.027(3) -0.001(2) 0.005(2) 0.000(2)
N4 0.035(3) 0.029(3) 0.033(3) 0.006(3) 0.010(3) 0.009(3)
N6 0.027(3) 0.039(3) 0.027(3) 0.001(3) 0.008(3) 0.018(3)
N7 0.041(4) 0.059(5) 0.033(4) 0.006(3) 0.000(3) 0.009(3)
N8 0.024(3) 0.061(5) 0.058(4) -0.003(4) 0.011(3) 0.022(3)
N9 0.023(3) 0.050(4) 0.032(3) -0.003(3) 0.004(3) 0.000(3)
N10 0.020(3) 0.025(3) 0.026(3) -0.002(2) 0.006(2) 0.003(2)
N12 0.028(3) 0.049(4) 0.028(3) 0.001(3) 0.010(3) 0.007(3)
N14 0.035(3) 0.031(3) 0.029(3) 0.005(3) 0.007(3) 0.011(3)
N15 0.046(4) 0.059(5) 0.022(3) -0.005(3) -0.004(3) 0.006(3)
N16 0.021(3) 0.070(5) 0.062(5) -0.007(4) 0.009(3) 0.020(3)
Ni1 0.0208(5) 0.0389(5) 0.0315(5) 0.0012(4) 0.0055(4) 0.0098(4)
Ni2 0.0196(5) 0.0447(6) 0.0320(5) -0.0010(4) 0.0023(4) 0.0094(4)
S1 0.151(3) 0.0722(19) 0.0371(13) -0.0051(13) -0.0011(16) 0.0235(19)
S2 0.0310(12) 0.0488(15) 0.188(3) -0.0190(18) 0.0429(16) 0.0000(11)
S3 0.140(3) 0.078(2) 0.0381(14) 0.0083(13) -0.0149(16) 0.0093(19)
S4 0.0245(10) 0.0345(12) 0.119(2) -0.0002(12) 0.0248(12) -0.0002(9)
O1 0.033(3) 0.029(3) 0.085(4) 0.015(3) 0.017(3) 0.012(2)
O2 0.040(3) 0.039(3) 0.096(5) 0.022(3) 0.013(3) 0.007(3)
O3 0.33(2) 0.33(3) 0.242(19) -0.002(18) 0.008(17) 0.14(2)
N11 0.017(3) 0.024(3) 0.036(3) 0.002(3) -0.002(2) 0.005(2)
N3 0.020(3) 0.024(3) 0.044(4) 0.001(3) 0.010(3) 0.007(2)
N5 0.030(3) 0.032(3) 0.032(3) 0.012(3) 0.009(3) 0.019(3)
N13 0.030(3) 0.038(4) 0.030(3) 0.008(3) 0.005(3) 0.023(3)

loop_
_atom_type_symbol
_atom_type_description
_atom_type_scat_dispersion_real
_atom_type_scat_dispersion_imag
_atom_type_scat_source
C C 0.0033 0.0016 'International Tables Vol C Tables 4.2.6.8 and 6.1.1.4'
H H 0.0000 0.0000 'International Tables Vol C Tables 4.2.6.8 and 6.1.1.4'
N N 0.0061 0.0033 'International Tables Vol C Tables 4.2.6.8 and 6.1.1.4'
Ni Ni 0.3393 1.1124 'International Tables Vol C Tables 4.2.6.8 and 6.1.1.4'
S S 0.1246 0.1234 'International Tables Vol C Tables 4.2.6.8 and 6.1.1.4'
O O 0.0106 0.0060 'International Tables Vol C Tables 4.2.6.8 and 6.1.1.4'

loop_
_geom_angle_atom_site_label_1
_geom_angle_atom_site_label_2
_geom_angle_atom_site_label_3
_geom_angle
_geom_angle_site_symmetry_1
_geom_angle_site_symmetry_3
_geom_angle_publ_flag
N1 C1 C2 123.5(9) . . ?
N1 C1 H1 118.2 . . ?
C2 C1 H1 118.2 . . ?
C3 C2 C1 117.9(9) . . ?
C3 C2 H2 121.0 . . ?
C1 C2 H2 121.0 . . ?
C2 C3 C4 119.7(9) . . ?
C2 C3 H3 120.1 . . ?
C4 C3 H3 120.1 . . ?
C5 C4 C3 118.8(8) . . ?
C5 C4 H4 120.6 . . ?
C3 C4 H4 120.6 . . ?
N1 C5 C4 122.4(7) . . ?
N1 C5 C6 115.5(6) . . ?
C4 C5 C6 122.2(7) . . ?
N2 C6 O1 121.9(6) . . ?
N2 C6 C5 118.5(6) . . ?
O1 C6 C5 119.6(6) . . ?
N3 C7 C21 109.2(6) . . ?
N3 C7 C8 111.2(5) . . ?
C21 C7 C8 117.7(6) . . ?
N3 C7 C15 111.2(5) . . ?
C21 C7 C15 108.3(5) . . ?
C8 C7 C15 98.7(5) . . ?
N4 C8 C9 121.0(6) . . ?
N4 C8 C7 112.4(6) . . ?
C9 C8 C7 126.1(6) . . ?
C10 C9 C14 118.4(7) . . ?
C10 C9 C8 121.7(7) . . ?
C14 C9 C8 119.9(6) . . ?
C11 C10 C9 120.1(8) . . ?
C11 C10 H10 119.9 . . ?
C9 C10 H10 119.9 . . ?
C12 C11 C10 121.0(9) . . ?
C12 C11 H11 119.5 . . ?
C10 C11 H11 119.5 . . ?
C11 C12 C13 119.3(8) . . ?
C11 C12 H12 120.4 . . ?
C13 C12 H12 120.4 . . ?
C14 C13 C12 121.0(9) . . ?
C14 C13 H13 119.5 . . ?
C12 C13 H13 119.5 . . ?
C13 C14 C9 120.1(8) . . ?
C13 C14 H14 119.9 . . ?
C9 C14 H14 119.9 . . ?
N5 C15 C16 112.3(6) . . ?
N5 C15 C7 102.2(5) . . ?
C16 C15 C7 114.4(5) . . ?
N5 C15 H15 109.2 . . ?
C16 C15 H15 109.2 . . ?
C7 C15 H15 109.2 . . ?
N6 C16 C17 121.4(7) . . ?
N6 C16 C15 116.7(6) . . ?
C17 C16 C15 121.8(7) . . ?
C16 C17 C18 119.2(9) . . ?
C16 C17 H17 120.4 . . ?
C18 C17 H17 120.4 . . ?
C19 C18 C17 119.8(8) . . ?
C19 C18 H18 120.1 . . ?
C17 C18 H18 120.1 . . ?
C18 C19 C20 118.1(8) . . ?
C18 C19 H19 121.0 . . ?
C20 C19 H19 121.0 . . ?
N6 C20 C19 122.6(8) . . ?
N6 C20 H20 118.7 . . ?
C19 C20 H20 118.7 . . ?
C26 C21 C22 118.7(7) . . ?
C26 C21 C7 122.4(7) . . ?
C22 C21 C7 118.7(7) . . ?
C23 C22 C21 120.7(9) . . ?
C23 C22 H22 119.7 . . ?
C21 C22 H22 119.7 . . ?
C22 C23 C24 119.7(9) . . ?
C22 C23 H23 120.1 . . ?
C24 C23 H23 120.1 . . ?
C25 C24 C23 119.5(9) . . ?
C25 C24 H24 120.3 . . ?
C23 C24 H24 120.3 . . ?
C24 C25 C26 121.7(10) . . ?
C24 C25 H25 119.2 . . ?
C26 C25 H25 119.2 . . ?
C21 C26 C25 119.6(9) . . ?
C21 C26 H26 120.2 . . ?
C25 C26 H26 120.2 . . ?
O1 C27 H27A 109.5 . . ?
O1 C27 H27B 109.5 . . ?
H27A C27 H27B 109.5 . . ?
O1 C27 H27C 109.5 . . ?
H27A C27 H27C 109.5 . . ?
H27B C27 H27C 109.5 . . ?
N7 C28 S1 176.6(7) . . ?
N8 C29 S2 177.3(9) . . ?
N9 C30 C31 124.1(9) . . ?
N9 C30 H30 118.0 . . ?
C31 C30 H30 118.0 . . ?
C32 C31 C30 118.3(8) . . ?
C32 C31 H31 120.8 . . ?
C30 C31 H31 120.8 . . ?
C31 C32 C33 119.7(9) . . ?
C31 C32 H32 120.1 . . ?
C33 C32 H32 120.1 . . ?
C34 C33 C32 118.0(9) . . ?
C34 C33 H33 121.0 . . ?
C32 C33 H33 121.0 . . ?
N9 C34 C33 123.1(7) . . ?
N9 C34 C35 114.6(6) . . ?
C33 C34 C35 122.3(7) . . ?
N10 C35 O2 120.7(7) . . ?
N10 C35 C34 118.7(6) . . ?
O2 C35 C34 120.5(6) . . ?
O2 C36 H36A 109.5 . . ?
O2 C36 H36B 109.5 . . ?
H36A C36 H36B 109.5 . . ?
O2 C36 H36C 109.5 . . ?
H36A C36 H36C 109.5 . . ?
H36B C36 H36C 109.5 . . ?
N11 C37 C38 109.3(5) . . ?
N11 C37 C44 110.9(5) . . ?
C38 C37 C44 118.0(6) . . ?
N11 C37 C51 112.5(5) . . ?
C38 C37 C51 107.5(5) . . ?
C44 C37 C51 98.1(5) . . ?
C39 C38 C43 118.2(7) . . ?
C39 C38 C37 121.3(7) . . ?
C43 C38 C37 120.2(6) . . ?
C38 C39 C40 120.8(8) . . ?
C38 C39 H39 119.6 . . ?
C40 C39 H39 119.6 . . ?
C41 C40 C39 120.3(9) . . ?
C41 C40 H40 119.9 . . ?
C39 C40 H40 119.9 . . ?
C40 C41 C42 119.7(9) . . ?
C40 C41 H41 120.2 . . ?
C42 C41 H41 120.2 . . ?
C41 C42 C43 120.1(8) . . ?
C41 C42 H42 119.9 . . ?
C43 C42 H42 119.9 . . ?
C42 C43 C38 120.9(8) . . ?
C42 C43 H43 119.6 . . ?
C38 C43 H43 119.6 . . ?
N14 C44 C45 120.3(6) . . ?
N14 C44 C37 113.5(6) . . ?
C45 C44 C37 125.4(5) . . ?
C46 C45 C50 117.7(7) . . ?
C46 C45 C44 122.8(6) . . ?
C50 C45 C44 119.4(6) . . ?
C45 C46 C47 121.3(8) . . ?
C45 C46 H46 119.3 . . ?
C47 C46 H46 119.3 . . ?
C48 C47 C46 119.9(8) . . ?
C48 C47 H47 120.1 . . ?
C46 C47 H47 120.1 . . ?
C49 C48 C47 119.9(8) . . ?
C49 C48 H48 120.1 . . ?
C47 C48 H48 120.1 . . ?
C48 C49 C50 120.4(8) . . ?
C48 C49 H49 119.8 . . ?
C50 C49 H49 119.8 . . ?
C45 C50 C49 120.7(7) . . ?
C45 C50 H50 119.7 . . ?
C49 C50 H50 119.7 . . ?
N13 C51 C52 110.6(6) . . ?
N13 C51 C37 102.4(5) . . ?
C52 C51 C37 117.8(6) . . ?
N13 C51 H51 108.6 . . ?
C52 C51 H51 108.6 . . ?
C37 C51 H51 108.6 . . ?
N12 C52 C53 122.1(7) . . ?
N12 C52 C51 116.4(6) . . ?
C53 C52 C51 121.4(7) . . ?
C54 C53 C52 118.9(8) . . ?
C54 C53 H53 120.5 . . ?
C52 C53 H53 120.5 . . ?
C55 C54 C53 119.6(8) . . ?
C55 C54 H54 120.2 . . ?
C53 C54 H54 120.2 . . ?
C54 C55 C56 118.5(8) . . ?
C54 C55 H55 120.7 . . ?
C56 C55 H55 120.7 . . ?
N12 C56 C55 122.1(9) . . ?
N12 C56 H56 119.0 . . ?
C55 C56 H56 119.0 . . ?
N15 C57 S3 179.4(9) . . ?
N16 C58 S4 178.5(8) . . ?
C1 N1 C5 117.6(7) . . ?
C1 N1 Ni1 126.3(6) . . ?
C5 N1 Ni1 115.1(5) . . ?
C6 N2 N3 116.3(6) . . ?
C6 N2 Ni1 112.6(4) . . ?
N3 N2 Ni1 128.4(4) . . ?
C8 N4 N5 110.1(5) . . ?
C20 N6 C16 118.9(6) . . ?
C20 N6 Ni1 127.8(6) . . ?
C16 N6 Ni1 112.4(4) . . ?
C28 N7 Ni1 164.8(7) . . ?
C29 N8 Ni1 176.8(7) . . ?
C30 N9 C34 116.7(7) . . ?
C30 N9 Ni2 126.7(6) . . ?
C34 N9 Ni2 115.5(4) . . ?
C35 N10 N11 117.2(6) . . ?
C35 N10 Ni2 113.3(5) . . ?
N11 N10 Ni2 127.9(4) . . ?
C52 N12 C56 118.8(7) . . ?
C52 N12 Ni2 113.6(5) . . ?
C56 N12 Ni2 127.6(6) . . ?
C44 N14 N13 109.0(5) . . ?
C57 N15 Ni2 165.4(7) . . ?
C58 N16 Ni2 172.9(7) . . ?
N8 Ni1 N7 92.9(3) . . ?
N8 Ni1 N1 96.5(3) . . ?
N7 Ni1 N1 90.0(3) . . ?
N8 Ni1 N6 91.6(2) . . ?
N7 Ni1 N6 171.1(3) . . ?
N1 Ni1 N6 97.1(2) . . ?
N8 Ni1 N5 99.4(3) . . ?
N7 Ni1 N5 92.0(3) . . ?
N1 Ni1 N5 163.8(2) . . ?
N6 Ni1 N5 79.7(2) . . ?
N8 Ni1 N2 167.4(2) . . ?
N7 Ni1 N2 98.2(2) . . ?
N1 Ni1 N2 77.5(2) . . ?
N6 Ni1 N2 78.2(2) . . ?
N5 Ni1 N2 86.3(2) . . ?
N16 Ni2 N15 92.1(3) . . ?
N16 Ni2 N9 96.2(3) . . ?
N15 Ni2 N9 89.4(3) . . ?
N16 Ni2 N12 89.5(3) . . ?
N15 Ni2 N12 170.1(3) . . ?
N9 Ni2 N12 100.1(2) . . ?
N16 Ni2 N13 99.9(3) . . ?
N15 Ni2 N13 90.9(3) . . ?
N9 Ni2 N13 163.9(2) . . ?
N12 Ni2 N13 79.2(2) . . ?
N16 Ni2 N10 167.0(3) . . ?
N15 Ni2 N10 99.1(2) . . ?
N9 Ni2 N10 77.4(2) . . ?
N12 Ni2 N10 80.6(2) . . ?
N13 Ni2 N10 86.6(2) . . ?
C6 O1 C27 116.6(7) . . ?
C36 O2 C35 118.1(8) . . ?
H3B O3 H3C 103 . . ?
N10 N11 C37 116.4(5) . . ?
N10 N11 H1A 110(5) . . ?
C37 N11 H1A 118(5) . . ?
N2 N3 C7 116.6(5) . . ?
N2 N3 H3A 117(5) . . ?
C7 N3 H3A 118(5) . . ?
N4 N5 C15 106.9(5) . . ?
N4 N5 Ni1 110.5(4) . . ?
C15 N5 Ni1 105.7(4) . . ?
N4 N5 H5 106(5) . . ?
C15 N5 H5 117(5) . . ?
Ni1 N5 H5 110(5) . . ?
N14 N13 C51 106.8(5) . . ?
N14 N13 Ni2 110.8(4) . . ?
C51 N13 Ni2 105.0(4) . . ?
N14 N13 H13A 103(5) . . ?
C51 N13 H13A 118(5) . . ?
Ni2 N13 H13A 113(5) . . ?

loop_
_geom_bond_atom_site_label_1
_geom_bond_atom_site_label_2
_geom_bond_distance
_geom_bond_site_symmetry_2
_geom_bond_publ_flag
C1 N1 1.330(10) . ?
C1 C2 1.386(13) . ?
C1 H1 0.9300 . ?
C2 C3 1.361(13) . ?
C2 H2 0.9300 . ?
C3 C4 1.383(12) . ?
C3 H3 0.9300 . ?
C4 C5 1.373(11) . ?
C4 H4 0.9300 . ?
C5 N1 1.344(9) . ?
C5 C6 1.471(10) . ?
C6 N2 1.280(8) . ?
C6 O1 1.344(8) . ?
C7 N3 1.459(8) . ?
C7 C21 1.519(9) . ?
C7 C8 1.539(9) . ?
C7 C15 1.571(9) . ?
C8 N4 1.285(8) . ?
C8 C9 1.468(9) . ?
C9 C10 1.393(10) . ?
C9 C14 1.400(10) . ?
C10 C11 1.383(11) . ?
C10 H10 0.9300 . ?
C11 C12 1.366(13) . ?
C11 H11 0.9300 . ?
C12 C13 1.377(13) . ?
C12 H12 0.9300 . ?
C13 C14 1.374(11) . ?
C13 H13 0.9300 . ?
C14 H14 0.9300 . ?
C15 N5 1.466(8) . ?
C15 C16 1.504(10) . ?
C15 H15 0.9800 . ?
C16 N6 1.348(9) . ?
C16 C17 1.371(10) . ?
C17 C18 1.372(12) . ?
C17 H17 0.9300 . ?
C18 C19 1.368(13) . ?
C18 H18 0.9300 . ?
C19 C20 1.384(11) . ?
C19 H19 0.9300 . ?
C20 N6 1.325(9) . ?
C20 H20 0.9300 . ?
C21 C26 1.369(11) . ?
C21 C22 1.394(10) . ?
C22 C23 1.379(12) . ?
C22 H22 0.9300 . ?
C23 C24 1.379(14) . ?
C23 H23 0.9300 . ?
C24 C25 1.346(15) . ?
C24 H24 0.9300 . ?
C25 C26 1.390(12) . ?
C25 H25 0.9300 . ?
C26 H26 0.9300 . ?
C27 O1 1.424(12) . ?
C27 H27A 0.9600 . ?
C27 H27B 0.9600 . ?
C27 H27C 0.9600 . ?
C28 N7 1.150(9) . ?
C28 S1 1.629(9) . ?
C29 N8 1.134(9) . ?
C29 S2 1.633(8) . ?
C30 N9 1.342(9) . ?
C30 C31 1.369(13) . ?
C30 H30 0.9300 . ?
C31 C32 1.365(13) . ?
C31 H31 0.9300 . ?
C32 C33 1.396(11) . ?
C32 H32 0.9300 . ?
C33 C34 1.376(10) . ?
C33 H33 0.9300 . ?
C34 N9 1.351(9) . ?
C34 C35 1.468(10) . ?
C35 N10 1.282(9) . ?
C35 O2 1.359(8) . ?
C36 O2 1.320(11) . ?
C36 H36A 0.9600 . ?
C36 H36B 0.9600 . ?
C36 H36C 0.9600 . ?
C37 N11 1.441(8) . ?
C37 C38 1.517(9) . ?
C37 C44 1.537(9) . ?
C37 C51 1.567(9) . ?
C38 C39 1.369(10) . ?
C38 C43 1.379(10) . ?
C39 C40 1.387(11) . ?
C39 H39 0.9300 . ?
C40 C41 1.357(13) . ?
C40 H40 0.9300 . ?
C41 C42 1.368(13) . ?
C41 H41 0.9300 . ?
C42 C43 1.378(11) . ?
C42 H42 0.9300 . ?
C43 H43 0.9300 . ?
C44 N14 1.288(8) . ?
C44 C45 1.480(9) . ?
C45 C46 1.374(10) . ?
C45 C50 1.386(10) . ?
C46 C47 1.390(11) . ?
C46 H46 0.9300 . ?
C47 C48 1.362(12) . ?
C47 H47 0.9300 . ?
C48 C49 1.361(12) . ?
C48 H48 0.9300 . ?
C49 C50 1.386(11) . ?
C49 H49 0.9300 . ?
C50 H50 0.9300 . ?
C51 N13 1.473(9) . ?
C51 C52 1.503(10) . ?
C51 H51 0.9800 . ?
C52 N12 1.333(9) . ?
C52 C53 1.379(10) . ?
C53 C54 1.374(12) . ?
C53 H53 0.9300 . ?
C54 C55 1.368(13) . ?
C54 H54 0.9300 . ?
C55 C56 1.388(12) . ?
C55 H55 0.9300 . ?
C56 N12 1.338(10) . ?
C56 H56 0.9300 . ?
C57 N15 1.136(9) . ?
C57 S3 1.617(8) . ?
C58 N16 1.140(9) . ?
C58 S4 1.641(8) . ?
N1 Ni1 2.086(6) . ?
N2 N3 1.379(7) . ?
N2 Ni1 2.180(5) . ?
N4 N5 1.432(8) . ?
N6 Ni1 2.097(6) . ?
N7 Ni1 2.027(7) . ?
N8 Ni1 2.016(6) . ?
N9 Ni2 2.078(6) . ?
N10 N11 1.386(7) . ?
N10 Ni2 2.160(5) . ?
N12 Ni2 2.085(6) . ?
N14 N13 1.435(8) . ?
N15 Ni2 2.021(6) . ?
N16 Ni2 2.013(6) . ?
Ni1 N5 2.131(6) . ?
Ni2 N13 2.137(7) . ?
O3 H3B 0.83(2) . ?
O3 H3C 0.83(2) . ?
N11 H1A 0.82(2) . ?
N3 H3A 0.82(2) . ?
N5 H5 0.82(2) . ?
N13 H13A 0.82(2) . ?

loop_
_geom_hbond_atom_site_label_D
_geom_hbond_atom_site_label_H
_geom_hbond_atom_site_label_A
_geom_hbond_distance_DH
_geom_hbond_distance_HA
_geom_hbond_distance_DA
_geom_hbond_angle_DHA
_geom_hbond_site_symmetry_A
C36 H36B S2 0.96 2.87 3.487(11) 122.6 2
C51 H51 S1 0.98 2.86 3.770(8) 154.3 .
O3 H3B S1 0.83(2) 2.7(3) 3.444(18) 159 4_666
O3 H3C S4 0.83(2) 2.8(4) 3.553(19) 153(78) 2_645
N11 H1A S2 0.82(2) 2.79(2) 3.598(6) 172(6) 2
N3 H3A S4 0.82(2) 2.65(2) 3.472(6) 179(7) 2_645
N5 H5 N14 0.82(2) 2.35(4) 3.062(8) 146(7) .
N13 H13A N4 0.82(2) 2.18(4) 2.944(8) 155(7) .

loop_
_geom_torsion_atom_site_label_1
_geom_torsion_atom_site_label_2
_geom_torsion_atom_site_label_3
_geom_torsion_atom_site_label_4
_geom_torsion
_geom_torsion_site_symmetry_1
_geom_torsion_site_symmetry_2
_geom_torsion_site_symmetry_3
_geom_torsion_site_symmetry_4
_geom_torsion_publ_flag
N1 C1 C2 C3 2.1(15) . . . . ?
C1 C2 C3 C4 -2.3(14) . . . . ?
C2 C3 C4 C5 0.0(14) . . . . ?
C3 C4 C5 N1 2.7(12) . . . . ?
C3 C4 C5 C6 -176.8(7) . . . . ?
N1 C5 C6 N2 -11.1(9) . . . . ?
C4 C5 C6 N2 168.4(7) . . . . ?
N1 C5 C6 O1 170.2(6) . . . . ?
C4 C5 C6 O1 -10.3(11) . . . . ?
N3 C7 C8 N4 100.7(7) . . . . ?
C21 C7 C8 N4 -132.3(6) . . . . ?
C15 C7 C8 N4 -16.2(7) . . . . ?
N3 C7 C8 C9 -71.0(8) . . . . ?
C21 C7 C8 C9 56.0(9) . . . . ?
C15 C7 C8 C9 172.1(6) . . . . ?
N4 C8 C9 C10 -177.2(7) . . . . ?
C7 C8 C9 C10 -6.1(10) . . . . ?
N4 C8 C9 C14 1.3(10) . . . . ?
C7 C8 C9 C14 172.4(6) . . . . ?
C14 C9 C10 C11 0.2(11) . . . . ?
C8 C9 C10 C11 178.8(7) . . . . ?
C9 C10 C11 C12 1.0(13) . . . . ?
C10 C11 C12 C13 -0.6(14) . . . . ?
C11 C12 C13 C14 -1.1(14) . . . . ?
C12 C13 C14 C9 2.4(13) . . . . ?
C10 C9 C14 C13 -1.9(11) . . . . ?
C8 C9 C14 C13 179.5(7) . . . . ?
N3 C7 C15 N5 -89.7(6) . . . . ?
C21 C7 C15 N5 150.3(6) . . . . ?
C8 C7 C15 N5 27.2(6) . . . . ?
N3 C7 C15 C16 32.1(8) . . . . ?
C21 C7 C15 C16 -87.9(7) . . . . ?
C8 C7 C15 C16 148.9(6) . . . . ?
N5 C15 C16 N6 20.1(8) . . . . ?
C7 C15 C16 N6 -95.9(7) . . . . ?
N5 C15 C16 C17 -161.7(6) . . . . ?
C7 C15 C16 C17 82.2(8) . . . . ?
N6 C16 C17 C18 0.7(11) . . . . ?
C15 C16 C17 C18 -177.3(7) . . . . ?
C16 C17 C18 C19 -0.1(13) . . . . ?
C17 C18 C19 C20 -1.4(13) . . . . ?
C18 C19 C20 N6 2.3(12) . . . . ?
N3 C7 C21 C26 -13.1(9) . . . . ?
C8 C7 C21 C26 -141.1(7) . . . . ?
C15 C7 C21 C26 108.1(8) . . . . ?
N3 C7 C21 C22 172.8(6) . . . . ?
C8 C7 C21 C22 44.8(9) . . . . ?
C15 C7 C21 C22 -66.0(8) . . . . ?
C26 C21 C22 C23 -2.5(12) . . . . ?
C7 C21 C22 C23 171.8(7) . . . . ?
C21 C22 C23 C24 1.2(14) . . . . ?
C22 C23 C24 C25 1.4(16) . . . . ?
C23 C24 C25 C26 -2.7(17) . . . . ?
C22 C21 C26 C25 1.2(12) . . . . ?
C7 C21 C26 C25 -172.9(8) . . . . ?
C24 C25 C26 C21 1.4(15) . . . . ?
N9 C30 C31 C32 -0.1(15) . . . . ?
C30 C31 C32 C33 0.1(14) . . . . ?
C31 C32 C33 C34 0.9(13) . . . . ?
C32 C33 C34 N9 -2.1(12) . . . . ?
C32 C33 C34 C35 176.7(7) . . . . ?
N9 C34 C35 N10 6.1(9) . . . . ?
C33 C34 C35 N10 -172.8(7) . . . . ?
N9 C34 C35 O2 -177.8(6) . . . . ?
C33 C34 C35 O2 3.3(11) . . . . ?
N11 C37 C38 C39 19.7(10) . . . . ?
C44 C37 C38 C39 147.7(7) . . . . ?
C51 C37 C38 C39 -102.8(8) . . . . ?
N11 C37 C38 C43 -167.1(7) . . . . ?
C44 C37 C38 C43 -39.1(9) . . . . ?
C51 C37 C38 C43 70.5(8) . . . . ?
C43 C38 C39 C40 0.0(14) . . . . ?
C37 C38 C39 C40 173.3(9) . . . . ?
C38 C39 C40 C41 -1.3(18) . . . . ?
C39 C40 C41 C42 2.6(19) . . . . ?
C40 C41 C42 C43 -2.6(17) . . . . ?
C41 C42 C43 C38 1.3(14) . . . . ?
C39 C38 C43 C42 0.0(12) . . . . ?
C37 C38 C43 C42 -173.4(8) . . . . ?
N11 C37 C44 N14 -100.9(7) . . . . ?
C38 C37 C44 N14 131.9(6) . . . . ?
C51 C37 C44 N14 17.0(7) . . . . ?
N11 C37 C44 C45 69.1(8) . . . . ?
C38 C37 C44 C45 -58.1(9) . . . . ?
C51 C37 C44 C45 -172.9(6) . . . . ?
N14 C44 C45 C46 -175.8(7) . . . . ?
C37 C44 C45 C46 14.8(11) . . . . ?
N14 C44 C45 C50 8.3(10) . . . . ?
C37 C44 C45 C50 -161.1(7) . . . . ?
C50 C45 C46 C47 -2.4(12) . . . . ?
C44 C45 C46 C47 -178.4(8) . . . . ?
C45 C46 C47 C48 0.5(14) . . . . ?
C46 C47 C48 C49 2.0(14) . . . . ?
C47 C48 C49 C50 -2.4(14) . . . . ?
C46 C45 C50 C49 2.0(12) . . . . ?
C44 C45 C50 C49 178.1(7) . . . . ?
C48 C49 C50 C45 0.4(13) . . . . ?
N11 C37 C51 N13 88.7(6) . . . . ?
C38 C37 C51 N13 -150.9(5) . . . . ?
C44 C37 C51 N13 -28.0(6) . . . . ?
N11 C37 C51 C52 -32.9(8) . . . . ?
C38 C37 C51 C52 87.6(7) . . . . ?
C44 C37 C51 C52 -149.6(6) . . . . ?
N13 C51 C52 N12 -27.5(8) . . . . ?
C37 C51 C52 N12 89.7(8) . . . . ?
N13 C51 C52 C53 150.6(7) . . . . ?
C37 C51 C52 C53 -92.2(9) . . . . ?
N12 C52 C53 C54 -0.4(12) . . . . ?
C51 C52 C53 C54 -178.3(8) . . . . ?
C52 C53 C54 C55 -0.5(15) . . . . ?
C53 C54 C55 C56 1.2(16) . . . . ?
C54 C55 C56 N12 -1.2(16) . . . . ?
C2 C1 N1 C5 0.5(13) . . . . ?
C2 C1 N1 Ni1 168.6(7) . . . . ?
C4 C5 N1 C1 -3.0(11) . . . . ?
C6 C5 N1 C1 176.6(7) . . . . ?
C4 C5 N1 Ni1 -172.4(6) . . . . ?
C6 C5 N1 Ni1 7.1(8) . . . . ?
O1 C6 N2 N3 -9.5(10) . . . . ?
C5 C6 N2 N3 171.8(6) . . . . ?
O1 C6 N2 Ni1 -172.4(5) . . . . ?
C5 C6 N2 Ni1 9.0(8) . . . . ?
C9 C8 N4 N5 169.7(6) . . . . ?
C7 C8 N4 N5 -2.5(8) . . . . ?
C19 C20 N6 C16 -1.7(11) . . . . ?
C19 C20 N6 Ni1 166.8(6) . . . . ?
C17 C16 N6 C20 0.1(10) . . . . ?
C15 C16 N6 C20 178.3(6) . . . . ?
C17 C16 N6 Ni1 -170.1(5) . . . . ?
C15 C16 N6 Ni1 8.1(7) . . . . ?
C31 C30 N9 C34 -1.0(12) . . . . ?
C31 C30 N9 Ni2 -168.5(7) . . . . ?
C33 C34 N9 C30 2.2(11) . . . . ?
C35 C34 N9 C30 -176.7(7) . . . . ?
C33 C34 N9 Ni2 171.0(6) . . . . ?
C35 C34 N9 Ni2 -7.9(7) . . . . ?
O2 C35 N10 N11 16.1(10) . . . . ?
C34 C35 N10 N11 -167.8(6) . . . . ?
O2 C35 N10 Ni2 -177.4(5) . . . . ?
C34 C35 N10 Ni2 -1.3(8) . . . . ?
C53 C52 N12 C56 0.4(11) . . . . ?
C51 C52 N12 C56 178.5(7) . . . . ?
C53 C52 N12 Ni2 -179.7(6) . . . . ?
C51 C52 N12 Ni2 -1.6(8) . . . . ?
C55 C56 N12 C52 0.4(13) . . . . ?
C55 C56 N12 Ni2 -179.5(7) . . . . ?
C45 C44 N14 N13 -168.5(6) . . . . ?
C37 C44 N14 N13 2.1(8) . . . . ?
N2 C6 O1 C27 103.2(10) . . . . ?
C5 C6 O1 C27 -78.1(10) . . . . ?
N10 C35 O2 C36 -108.0(10) . . . . ?
C34 C35 O2 C36 76.0(11) . . . . ?
C35 N10 N11 C37 -173.9(6) . . . . ?
Ni2 N10 N11 C37 21.8(8) . . . . ?
C38 C37 N11 N10 -168.8(5) . . . . ?
C44 C37 N11 N10 59.4(7) . . . . ?
C51 C37 N11 N10 -49.3(8) . . . . ?
C6 N2 N3 C7 -178.5(6) . . . . ?
Ni1 N2 N3 C7 -18.8(8) . . . . ?
C21 C7 N3 N2 167.9(5) . . . . ?
C8 C7 N3 N2 -60.5(7) . . . . ?
C15 C7 N3 N2 48.4(8) . . . . ?
C8 N4 N5 C15 22.1(7) . . . . ?
C8 N4 N5 Ni1 -92.4(6) . . . . ?
C16 C15 N5 N4 -154.0(5) . . . . ?
C7 C15 N5 N4 -30.8(6) . . . . ?
C16 C15 N5 Ni1 -36.2(6) . . . . ?
C7 C15 N5 Ni1 86.9(5) . . . . ?
C44 N14 N13 C51 -22.2(7) . . . . ?
C44 N14 N13 Ni2 91.6(5) . . . . ?
C52 C51 N13 N14 158.1(5) . . . . ?
C37 C51 N13 N14 31.8(6) . . . . ?
C52 C51 N13 Ni2 40.4(6) . . . . ?
C37 C51 N13 Ni2 -85.9(5) . . . . ?
